data_4120279
loop_
_publ_author_name
'Cl\'ement Camp'
'Jacques P\'ecaut'
'Marinella Mazzanti'

_publ_section_title
;
 Tuning Uranium-Nitrogen Multiple Bond Formation with Ancillary Siloxide
 Ligands
;
_journal_name_full 'Journal of the American Chemical Society'
_journal_page_first 12101
_journal_page_last 12111
_journal_paper_doi 10.1021/ja405815b
_journal_volume 135
_journal_year 2013
_chemical_formula_sum 'C58 H118 N2 O16 Si4 U'
_chemical_formula_weight 1449.93
_chemical_name_systematic
; 
 ? 
;
_space_group_IT_number 15
_symmetry_cell_setting monoclinic
_symmetry_space_group_name_Hall '-C 2yc'
_symmetry_space_group_name_H-M 'C 1 2/c 1'
_atom_sites_solution_hydrogens geom
_atom_sites_solution_primary direct
_atom_sites_solution_secondary difmap
_audit_creation_method SHELXL-97
_cell_angle_alpha 90.00
_cell_angle_beta 118.606(4)
_cell_angle_gamma 90.00
_cell_formula_units_Z 4
_cell_length_a 24.5649(8)
_cell_length_b 13.2630(3)
_cell_length_c 25.9619(8)
_cell_measurement_reflns_used 18552
_cell_measurement_temperature 150(2)
_cell_measurement_theta_max 32.4232
_cell_measurement_theta_min 3.3107
_cell_volume 7426.0(5)
_computing_cell_refinement
;
CrysAlisPro, Agilent Technologies,
Version 1.171.36.20 (release 27-06-2012 CrysAlis171 .NET)
(compiled Jul 11 2012,15:38:31)
;
_computing_data_collection
;
CrysAlisPro, Agilent Technologies,
Version 1.171.36.20 (release 27-06-2012 CrysAlis171 .NET)
(compiled Jul 11 2012,15:38:31)
;
_computing_data_reduction
;
CrysAlisPro, Agilent Technologies,
Version 1.171.36.20 (release 27-06-2012 CrysAlis171 .NET)
(compiled Jul 11 2012,15:38:31)
;
_computing_structure_refinement 'SHELXL-97 (Sheldrick, 1997)'
_computing_structure_solution 'SHELXS-97 (Sheldrick, 1990)'
_diffrn_ambient_temperature 150(2)
_diffrn_detector_area_resol_mean 15.9653
_diffrn_measured_fraction_theta_full 0.998
_diffrn_measured_fraction_theta_max 0.998
_diffrn_measurement_details
;
  1 omega   34.00   99.25   0.7500   20.0000
omega____ theta____ kappa____ phi______ frames
    -       25.5614  179.0000    0.0000 87

  2 omega   24.00   68.25   0.7500   20.0000
omega____ theta____ kappa____ phi______ frames
    -       25.5614 -103.0000    6.0000 59

  3 omega  -71.00   -3.50   0.7500   20.0000
omega____ theta____ kappa____ phi______ frames
    -      -27.1239  103.0000  173.0000 90

  4 omega  -49.00   40.25   0.7500   20.0000
omega____ theta____ kappa____ phi______ frames
    -      -27.1239   57.0000  120.0000 119

  5 omega  -63.00   39.00   0.7500   20.0000
omega____ theta____ kappa____ phi______ frames
    -      -27.1239   19.0000   60.0000 136

  6 omega  -97.00  -67.75   0.7500   20.0000
omega____ theta____ kappa____ phi______ frames
    -      -27.1239  -77.0000  120.0000 39

  7 omega  -97.00    2.00   0.7500   20.0000
omega____ theta____ kappa____ phi______ frames
    -      -27.1239  -77.0000    0.0000 132

;
_diffrn_measurement_device_type 'Xcalibur, Sapphire3'
_diffrn_measurement_method '\w scans'
_diffrn_radiation_monochromator graphite
_diffrn_radiation_source 'fine-focus sealed tube'
_diffrn_radiation_type MoK\a
_diffrn_radiation_wavelength 0.71073
_diffrn_reflns_av_R_equivalents 0.0351
_diffrn_reflns_av_sigmaI/netI 0.0292
_diffrn_reflns_limit_h_max 30
_diffrn_reflns_limit_h_min -30
_diffrn_reflns_limit_k_max 16
_diffrn_reflns_limit_k_min -16
_diffrn_reflns_limit_l_max 32
_diffrn_reflns_limit_l_min -32
_diffrn_reflns_number 33275
_diffrn_reflns_theta_full 26.37
_diffrn_reflns_theta_max 26.37
_diffrn_reflns_theta_min 3.32
_exptl_absorpt_coefficient_mu 2.308
_exptl_absorpt_correction_T_max 0.8123
_exptl_absorpt_correction_T_min 0.5918
_exptl_absorpt_correction_type multi-scan
_exptl_absorpt_process_details
;
CrysAlisPro, Agilent Technologies,
Version 1.171.36.20 (release 27-06-2012 CrysAlis171 .NET)
(compiled Jul 11 2012,15:38:31)
empirical absorption correction using spherical harmonics,
 implemented in SCALE3 ABSPACK scaling algorithm.
;
_exptl_crystal_colour 'translucent light green'
_exptl_crystal_density_diffrn 1.297
_exptl_crystal_description irregular
_exptl_crystal_F_000 3024
_exptl_crystal_size_max 0.25
_exptl_crystal_size_mid 0.15
_exptl_crystal_size_min 0.09
_refine_diff_density_max 0.990
_refine_diff_density_min -0.288
_refine_diff_density_rms 0.066
_refine_ls_extinction_method none
_refine_ls_goodness_of_fit_ref 1.049
_refine_ls_hydrogen_treatment mixed
_refine_ls_matrix_type full
_refine_ls_number_parameters 564
_refine_ls_number_reflns 7590
_refine_ls_number_restraints 0
_refine_ls_restrained_S_all 1.049
_refine_ls_R_factor_all 0.0274
_refine_ls_R_factor_gt 0.0234
_refine_ls_shift/su_max 0.015
_refine_ls_shift/su_mean 0.001
_refine_ls_structure_factor_coef Fsqd
_refine_ls_weighting_details 'calc w=1/[\s^2^(Fo^2^)+(0.0281P)^2^+4.2675P] where P=(Fo^2^+2Fc^2^)/3'
_refine_ls_weighting_scheme calc
_refine_ls_wR_factor_gt 0.0529
_refine_ls_wR_factor_ref 0.0542
_reflns_number_gt 7026
_reflns_number_total 7590
_reflns_threshold_expression >2sigma(I)
_cod_data_source_file ja405815b_si_002_02.cif
_cod_data_source_block 3-py
_cod_original_cell_volume 7426.0(4)
_cod_original_sg_symbol_H-M 'C 2/c'
_cod_database_code 4120279

loop_
_symmetry_equiv_pos_as_xyz
'x, y, z'
'-x, y, -z+1/2'
'x+1/2, y+1/2, z'
'-x+1/2, y+1/2, -z+1/2'
'-x, -y, -z'
'x, -y, z-1/2'
'-x+1/2, -y+1/2, -z'
'x+1/2, -y+1/2, z-1/2'

loop_
_atom_site_label
_atom_site_type_symbol
_atom_site_fract_x
_atom_site_fract_y
_atom_site_fract_z
_atom_site_U_iso_or_equiv
_atom_site_adp_type
_atom_site_occupancy
_atom_site_symmetry_multiplicity
_atom_site_calc_flag
_atom_site_refinement_flags
_atom_site_disorder_assembly
_atom_site_disorder_group
U1 U 0.5000 0.880562(9) 0.7500 0.01918(4) Uani 1 2 d S . .
Si1 Si 0.61107(3) 0.97815(5) 0.89813(3) 0.02401(14) Uani 1 1 d . . .
O1 O 0.57609(7) 0.92511(12) 0.83503(7) 0.0243(3) Uani 1 1 d . . .
O2 O 0.60183(8) 1.09939(12) 0.88666(7) 0.0298(4) Uani 1 1 d . . .
O3 O 0.68395(7) 0.94860(13) 0.93587(7) 0.0321(4) Uani 1 1 d . . .
O4 O 0.58057(8) 0.95090(12) 0.93972(7) 0.0299(4) Uani 1 1 d . . .
C1 C 0.61706(13) 1.18336(19) 0.92703(12) 0.0367(6) Uani 1 1 d . . .
C2 C 0.6223(2) 1.2732(3) 0.89441(19) 0.0604(10) Uani 1 1 d . . .
H2A H 0.6555(15) 1.264(2) 0.8842(14) 0.048(9) Uiso 1 1 d . . .
H2B H 0.6295(17) 1.334(3) 0.9161(17) 0.075(11) Uiso 1 1 d . . .
H2C H 0.5834(15) 1.275(2) 0.8605(15) 0.047(9) Uiso 1 1 d . . .
C3 C 0.56508(19) 1.1969(3) 0.94208(19) 0.0558(9) Uani 1 1 d . . .
H3A H 0.5264(19) 1.210(3) 0.9063(19) 0.085(14) Uiso 1 1 d . . .
H3B H 0.5755(16) 1.257(3) 0.9696(16) 0.070(11) Uiso 1 1 d . . .
H3C H 0.5603(16) 1.136(3) 0.9616(16) 0.059(10) Uiso 1 1 d . . .
C4 C 0.67737(17) 1.1653(3) 0.98287(16) 0.0530(9) Uani 1 1 d . . .
H4A H 0.6738(17) 1.108(3) 1.0040(17) 0.069(12) Uiso 1 1 d . . .
H4B H 0.6851(16) 1.218(3) 1.0063(16) 0.065(11) Uiso 1 1 d . . .
H4C H 0.7118(16) 1.158(3) 0.9705(15) 0.062(10) Uiso 1 1 d . . .
C5 C 0.73395(12) 0.9457(2) 0.92188(12) 0.0389(6) Uani 1 1 d . . .
C6 C 0.72354(17) 1.0196(3) 0.87407(18) 0.0532(9) Uani 1 1 d . . .
H6A H 0.6890(16) 1.002(2) 0.8402(15) 0.053(10) Uiso 1 1 d . . .
H6B H 0.7573(16) 1.015(2) 0.8658(14) 0.057(10) Uiso 1 1 d . . .
H6C H 0.7213(18) 1.087(3) 0.8876(18) 0.077(12) Uiso 1 1 d . . .
C7 C 0.79223(16) 0.9705(4) 0.9791(2) 0.0658(11) Uani 1 1 d . . .
H7A H 0.7900(16) 1.041(3) 0.9880(16) 0.069(11) Uiso 1 1 d . . .
H7B H 0.827(2) 0.974(3) 0.9720(18) 0.085(13) Uiso 1 1 d . . .
H7C H 0.800(2) 0.917(4) 1.011(2) 0.115(18) Uiso 1 1 d . . .
C8 C 0.73808(17) 0.8389(3) 0.90340(17) 0.0517(8) Uani 1 1 d . . .
H8A H 0.7455(17) 0.789(3) 0.9367(18) 0.080(12) Uiso 1 1 d . . .
H8B H 0.7717(16) 0.832(3) 0.8962(15) 0.058(10) Uiso 1 1 d . . .
H8C H 0.7004(16) 0.820(2) 0.8697(15) 0.052(9) Uiso 1 1 d . . .
C9 C 0.58946(13) 0.86692(19) 0.97824(11) 0.0328(6) Uani 1 1 d . . .
C10 C 0.53055(16) 0.8608(2) 0.98359(16) 0.0436(7) Uani 1 1 d . . .
H10A H 0.5223(13) 0.925(2) 0.9971(13) 0.042(8) Uiso 1 1 d . . .
H10B H 0.5342(13) 0.809(2) 1.0119(13) 0.041(8) Uiso 1 1 d . . .
H10C H 0.4942(15) 0.848(2) 0.9448(15) 0.050(9) Uiso 1 1 d . . .
C11 C 0.64525(17) 0.8905(3) 1.03739(13) 0.0472(8) Uani 1 1 d . . .
H11A H 0.6810(16) 0.894(2) 1.0334(14) 0.045(9) Uiso 1 1 d . . .
H11B H 0.6514(14) 0.837(2) 1.0649(15) 0.053(9) Uiso 1 1 d . . .
H11C H 0.6371(16) 0.951(3) 1.0527(15) 0.067(11) Uiso 1 1 d . . .
C12 C 0.59933(16) 0.7703(2) 0.95300(14) 0.0392(6) Uani 1 1 d . . .
H12A H 0.5656(14) 0.755(2) 0.9163(14) 0.044(8) Uiso 1 1 d . . .
H12B H 0.6070(13) 0.712(2) 0.9805(12) 0.039(8) Uiso 1 1 d . . .
H12C H 0.6348(13) 0.772(2) 0.9502(12) 0.031(7) Uiso 1 1 d . . .
Si2 Si 0.41391(3) 0.69723(5) 0.79530(3) 0.02543(14) Uani 1 1 d . . .
O21 O 0.45331(7) 0.77698(12) 0.78031(7) 0.0285(4) Uani 1 1 d . . .
O22 O 0.46287(9) 0.61973(13) 0.84441(8) 0.0392(4) Uani 1 1 d . A .
O23 O 0.37647(9) 0.74911(15) 0.82471(9) 0.0447(5) Uani 1 1 d . A .
O24 O 0.36394(9) 0.63601(14) 0.73798(9) 0.0427(5) Uani 1 1 d . A .
C23 C 0.3883(17) 0.502(3) 0.8577(17) 0.084(12) Uani 0.329(12) 1 d P A 1
H23A H 0.3581 0.5556 0.8507 0.125 Uiso 0.329(12) 1 calc PR A 1
H23B H 0.3875 0.4532 0.8857 0.125 Uiso 0.329(12) 1 calc PR A 1
H23C H 0.3776 0.4677 0.8206 0.125 Uiso 0.329(12) 1 calc PR A 1
C26 C 0.2649(10) 0.700(2) 0.7682(14) 0.101(11) Uani 0.329(12) 1 d P A 1
H26A H 0.2697 0.6437 0.7946 0.152 Uiso 0.329(12) 1 calc PR A 1
H26B H 0.2726 0.6758 0.7366 0.152 Uiso 0.329(12) 1 calc PR A 1
H26C H 0.2226 0.7265 0.7513 0.152 Uiso 0.329(12) 1 calc PR A 1
C27 C 0.3082(13) 0.811(2) 0.8561(14) 0.087(8) Uani 0.329(12) 1 d P A 1
H27A H 0.2656 0.8333 0.8435 0.131 Uiso 0.329(12) 1 calc PR A 1
H27B H 0.3371 0.8646 0.8796 0.131 Uiso 0.329(12) 1 calc PR A 1
H27C H 0.3168 0.7500 0.8798 0.131 Uiso 0.329(12) 1 calc PR A 1
C30 C 0.4342(7) 0.5085(12) 0.7228(5) 0.064(4) Uani 0.329(12) 1 d P A 1
H30A H 0.4699 0.5540 0.7420 0.097 Uiso 0.329(12) 1 calc PR A 1
H30B H 0.4370 0.4711 0.6915 0.097 Uiso 0.329(12) 1 calc PR A 1
H30C H 0.4343 0.4610 0.7517 0.097 Uiso 0.329(12) 1 calc PR A 1
C31 C 0.3194(7) 0.4975(15) 0.6694(8) 0.082(6) Uani 0.329(12) 1 d P A 1
H31A H 0.3245 0.4515 0.7009 0.123 Uiso 0.329(12) 1 calc PR A 1
H31B H 0.3236 0.4598 0.6390 0.123 Uiso 0.329(12) 1 calc PR A 1
H31C H 0.2783 0.5288 0.6522 0.123 Uiso 0.329(12) 1 calc PR A 1
C32 C 0.3724(12) 0.6343(18) 0.6480(9) 0.073(6) Uani 0.329(12) 1 d P A 1
H32A H 0.3350 0.6754 0.6266 0.109 Uiso 0.329(12) 1 calc PR A 1
H32B H 0.3765 0.5879 0.6207 0.109 Uiso 0.329(12) 1 calc PR A 1
H32C H 0.4088 0.6784 0.6661 0.109 Uiso 0.329(12) 1 calc PR A 1
C23B C 0.3970(9) 0.4910(12) 0.8517(8) 0.069(4) Uani 0.671(12) 1 d P A 2
H23D H 0.3618 0.5377 0.8346 0.103 Uiso 0.671(12) 1 calc PR A 2
H23E H 0.3924 0.4456 0.8791 0.103 Uiso 0.671(12) 1 calc PR A 2
H23F H 0.3982 0.4515 0.8203 0.103 Uiso 0.671(12) 1 calc PR A 2
C26B C 0.2726(7) 0.7111(14) 0.7975(7) 0.118(6) Uani 0.671(12) 1 d P A 2
H26D H 0.2679 0.6680 0.7649 0.177 Uiso 0.671(12) 1 calc PR A 2
H26E H 0.2323 0.7400 0.7885 0.177 Uiso 0.671(12) 1 calc PR A 2
H26F H 0.2884 0.6707 0.8334 0.177 Uiso 0.671(12) 1 calc PR A 2
C27B C 0.3273(6) 0.8545(9) 0.8614(6) 0.077(3) Uani 0.671(12) 1 d P A 2
H27D H 0.2876 0.8788 0.8570 0.116 Uiso 0.671(12) 1 calc PR A 2
H27E H 0.3540 0.9123 0.8654 0.116 Uiso 0.671(12) 1 calc PR A 2
H27F H 0.3477 0.8121 0.8965 0.116 Uiso 0.671(12) 1 calc PR A 2
C30B C 0.3938(5) 0.4790(4) 0.7158(3) 0.069(3) Uani 0.671(12) 1 d P A 2
H30D H 0.4354 0.4870 0.7491 0.104 Uiso 0.671(12) 1 calc PR A 2
H30E H 0.3962 0.4402 0.6848 0.104 Uiso 0.671(12) 1 calc PR A 2
H30F H 0.3674 0.4432 0.7286 0.104 Uiso 0.671(12) 1 calc PR A 2
C31B C 0.2964(3) 0.5658(6) 0.6483(3) 0.072(2) Uani 0.671(12) 1 d P A 2
H31D H 0.2747 0.5374 0.6683 0.108 Uiso 0.671(12) 1 calc PR A 2
H31E H 0.2913 0.5208 0.6163 0.108 Uiso 0.671(12) 1 calc PR A 2
H31F H 0.2790 0.6322 0.6323 0.108 Uiso 0.671(12) 1 calc PR A 2
C32B C 0.3982(4) 0.6374(9) 0.6656(4) 0.0445(17) Uani 0.671(12) 1 d P A 2
H32D H 0.3810 0.7059 0.6576 0.067 Uiso 0.671(12) 1 calc PR A 2
H32E H 0.3906 0.6054 0.6287 0.067 Uiso 0.671(12) 1 calc PR A 2
H32F H 0.4429 0.6406 0.6923 0.067 Uiso 0.671(12) 1 calc PR A 2
C21 C 0.45607(15) 0.5496(2) 0.88371(13) 0.0461(7) Uani 1 1 d . . .
C22 C 0.46079(18) 0.6042(2) 0.93669(15) 0.0544(8) Uani 1 1 d . A .
H22A H 0.5018 0.6355 0.9582 0.082 Uiso 1 1 calc R . .
H22B H 0.4550 0.5561 0.9623 0.082 Uiso 1 1 calc R . .
H22C H 0.4287 0.6564 0.9240 0.082 Uiso 1 1 calc R . .
C24 C 0.5092(2) 0.4773(3) 0.90147(17) 0.0750(12) Uani 1 1 d . A .
H24A H 0.5051 0.4418 0.8667 0.113 Uiso 1 1 calc R . .
H24B H 0.5086 0.4282 0.9295 0.113 Uiso 1 1 calc R . .
H24C H 0.5484 0.5146 0.9199 0.113 Uiso 1 1 calc R . .
C25 C 0.31568(15) 0.7911(3) 0.80579(16) 0.0558(9) Uani 1 1 d . . .
C28 C 0.2994(2) 0.8651(4) 0.75749(19) 0.0859(14) Uani 1 1 d . A .
H28A H 0.3323 0.9159 0.7697 0.129 Uiso 1 1 calc R . .
H28B H 0.2602 0.8981 0.7484 0.129 Uiso 1 1 calc R . .
H28C H 0.2952 0.8299 0.7225 0.129 Uiso 1 1 calc R . .
C29 C 0.36760(15) 0.5769(2) 0.69350(12) 0.0421(7) Uani 1 1 d . . .
N41 N 0.44930(9) 1.02666(16) 0.78050(9) 0.0296(5) Uani 1 1 d . . .
C41 C 0.44379(14) 1.0159(2) 0.82882(12) 0.0407(7) Uani 1 1 d . . .
H41 H 0.4555(13) 0.957(2) 0.8496(12) 0.037(8) Uiso 1 1 d . . .
C42 C 0.41806(16) 1.0882(3) 0.84832(15) 0.0547(9) Uani 1 1 d . . .
H42 H 0.4138(18) 1.074(3) 0.8816(18) 0.085(13) Uiso 1 1 d . . .
C43 C 0.39807(17) 1.1763(3) 0.81762(17) 0.0579(10) Uani 1 1 d . . .
H43 H 0.3812(17) 1.218(3) 0.8262(17) 0.072(12) Uiso 1 1 d . . .
C44 C 0.40382(15) 1.1894(2) 0.76806(15) 0.0500(8) Uani 1 1 d . . .
H44 H 0.3887(15) 1.248(3) 0.7439(14) 0.056(9) Uiso 1 1 d . . .
C45 C 0.42916(12) 1.1132(2) 0.75055(12) 0.0348(6) Uani 1 1 d . . .
H45 H 0.4309(13) 1.1166(19) 0.7161(13) 0.032(7) Uiso 1 1 d . . .

loop_
_atom_site_aniso_label
_atom_site_aniso_U_11
_atom_site_aniso_U_22
_atom_site_aniso_U_33
_atom_site_aniso_U_23
_atom_site_aniso_U_13
_atom_site_aniso_U_12
U1 0.01928(6) 0.01979(7) 0.01753(6) 0.000 0.00806(5) 0.000
Si1 0.0243(3) 0.0256(3) 0.0198(3) -0.0021(2) 0.0086(3) -0.0001(2)
O1 0.0238(8) 0.0249(8) 0.0218(8) -0.0026(6) 0.0090(7) -0.0011(6)
O2 0.0373(10) 0.0242(9) 0.0267(9) -0.0046(7) 0.0145(8) -0.0026(7)
O3 0.0254(9) 0.0409(10) 0.0243(9) -0.0019(7) 0.0072(7) 0.0023(7)
O4 0.0371(10) 0.0278(9) 0.0275(9) 0.0019(7) 0.0176(8) 0.0052(7)
C1 0.0506(17) 0.0249(13) 0.0384(15) -0.0097(11) 0.0244(13) -0.0057(11)
C2 0.095(3) 0.0319(18) 0.063(2) -0.0105(16) 0.045(2) -0.0120(18)
C3 0.067(2) 0.0417(19) 0.072(3) -0.0162(18) 0.045(2) -0.0033(17)
C4 0.058(2) 0.047(2) 0.0449(19) -0.0228(16) 0.0175(16) -0.0106(16)
C5 0.0255(13) 0.0485(17) 0.0391(15) -0.0054(13) 0.0125(12) 0.0007(11)
C6 0.0416(19) 0.061(2) 0.070(2) 0.0061(19) 0.0371(19) 0.0021(16)
C7 0.0277(17) 0.081(3) 0.068(3) -0.021(2) 0.0063(17) -0.0008(17)
C8 0.0424(19) 0.054(2) 0.058(2) -0.0062(17) 0.0238(17) 0.0065(15)
C9 0.0453(15) 0.0312(14) 0.0258(12) 0.0037(10) 0.0201(12) 0.0056(11)
C10 0.062(2) 0.0331(17) 0.0532(19) 0.0062(14) 0.0419(18) 0.0079(14)
C11 0.063(2) 0.049(2) 0.0282(14) 0.0040(14) 0.0206(15) 0.0075(16)
C12 0.0511(19) 0.0327(15) 0.0426(17) 0.0026(13) 0.0296(16) 0.0075(13)
Si2 0.0277(3) 0.0250(3) 0.0245(3) 0.0027(3) 0.0132(3) -0.0024(3)
O21 0.0289(9) 0.0297(9) 0.0267(9) 0.0045(7) 0.0131(7) -0.0028(7)
O22 0.0452(11) 0.0374(10) 0.0350(10) 0.0109(8) 0.0192(9) 0.0013(8)
O23 0.0503(12) 0.0440(11) 0.0511(12) 0.0066(9) 0.0334(11) 0.0074(9)
O24 0.0477(12) 0.0412(11) 0.0381(11) -0.0015(9) 0.0197(9) -0.0126(9)
C23 0.062(11) 0.12(2) 0.062(16) 0.006(13) 0.024(11) -0.057(13)
C26 0.032(8) 0.097(13) 0.18(3) -0.032(19) 0.059(14) -0.015(8)
C27 0.088(15) 0.11(2) 0.103(14) 0.022(16) 0.076(13) 0.037(13)
C30 0.057(8) 0.083(9) 0.052(6) -0.019(6) 0.026(6) 0.022(7)
C31 0.065(9) 0.089(12) 0.086(11) -0.055(10) 0.031(8) -0.033(8)
C32 0.13(2) 0.046(8) 0.052(13) -0.002(9) 0.050(13) -0.008(14)
C23B 0.114(12) 0.049(5) 0.052(5) 0.014(4) 0.046(6) -0.027(5)
C26B 0.076(7) 0.160(13) 0.140(12) -0.011(9) 0.070(8) -0.047(7)
C27B 0.096(8) 0.087(8) 0.070(5) 0.015(6) 0.058(6) 0.038(5)
C30B 0.109(7) 0.045(3) 0.058(4) 0.004(3) 0.044(5) 0.017(4)
C31B 0.067(4) 0.066(5) 0.056(3) 0.001(3) 0.007(3) -0.031(4)
C32B 0.051(4) 0.049(4) 0.035(4) -0.007(3) 0.022(3) -0.006(4)
C21 0.064(2) 0.0383(16) 0.0345(15) 0.0118(12) 0.0226(15) -0.0067(14)
C22 0.076(2) 0.0472(19) 0.0486(19) 0.0102(14) 0.0369(18) 0.0051(16)
C24 0.121(4) 0.057(2) 0.064(2) 0.0232(18) 0.058(3) 0.034(2)
C25 0.0443(18) 0.068(2) 0.071(2) 0.0115(18) 0.0404(18) 0.0145(16)
C28 0.063(2) 0.128(4) 0.063(2) 0.032(3) 0.027(2) 0.038(2)
C29 0.0592(19) 0.0343(15) 0.0256(13) -0.0062(11) 0.0145(13) -0.0139(13)
N41 0.0281(11) 0.0343(12) 0.0256(10) -0.0020(9) 0.0123(9) 0.0068(9)
C41 0.0445(16) 0.0507(18) 0.0304(14) 0.0039(13) 0.0208(13) 0.0128(13)
C42 0.060(2) 0.073(2) 0.0405(18) -0.0041(16) 0.0320(17) 0.0165(17)
C43 0.057(2) 0.059(2) 0.062(2) -0.0150(18) 0.0324(18) 0.0189(17)
C44 0.056(2) 0.0385(17) 0.0529(19) -0.0001(14) 0.0243(16) 0.0184(14)
C45 0.0351(14) 0.0355(15) 0.0313(14) -0.0021(11) 0.0139(12) 0.0070(11)

loop_
_atom_type_symbol
_atom_type_description
_atom_type_scat_dispersion_real
_atom_type_scat_dispersion_imag
_atom_type_scat_source
C C 0.0033 0.0016 'International Tables Vol C Tables 4.2.6.8 and 6.1.1.4'
H H 0.0000 0.0000 'International Tables Vol C Tables 4.2.6.8 and 6.1.1.4'
N N 0.0061 0.0033 'International Tables Vol C Tables 4.2.6.8 and 6.1.1.4'
O O 0.0106 0.0060 'International Tables Vol C Tables 4.2.6.8 and 6.1.1.4'
Si Si 0.0817 0.0704 'International Tables Vol C Tables 4.2.6.8 and 6.1.1.4'
U U -9.6767 9.6646 'International Tables Vol C Tables 4.2.6.8 and 6.1.1.4'

loop_
_geom_angle_atom_site_label_1
_geom_angle_atom_site_label_2
_geom_angle_atom_site_label_3
_geom_angle
_geom_angle_site_symmetry_1
_geom_angle_site_symmetry_3
O21 U1 O21 101.21(9) 2_656 .
O21 U1 O1 101.14(6) 2_656 .
O21 U1 O1 98.64(6) . .
O21 U1 O1 98.64(6) 2_656 2_656
O21 U1 O1 101.14(6) . 2_656
O1 U1 O1 148.59(8) . 2_656
O21 U1 N41 171.71(7) 2_656 .
O21 U1 N41 87.04(7) . .
O1 U1 N41 78.18(6) . .
O1 U1 N41 78.75(6) 2_656 .
O21 U1 N41 87.04(7) 2_656 2_656
O21 U1 N41 171.71(6) . 2_656
O1 U1 N41 78.75(6) . 2_656
O1 U1 N41 78.18(6) 2_656 2_656
N41 U1 N41 84.72(10) . 2_656
O1 Si1 O4 112.95(9) . .
O1 Si1 O3 114.04(9) . .
O4 Si1 O3 105.76(9) . .
O1 Si1 O2 106.65(9) . .
O4 Si1 O2 105.82(9) . .
O3 Si1 O2 111.39(10) . .
Si1 O1 U1 158.89(10) . .
C1 O2 Si1 131.29(16) . .
C5 O3 Si1 132.97(17) . .
C9 O4 Si1 131.96(15) . .
O2 C1 C2 105.3(2) . .
O2 C1 C3 108.7(2) . .
C2 C1 C3 111.2(3) . .
O2 C1 C4 111.4(2) . .
C2 C1 C4 110.9(3) . .
C3 C1 C4 109.3(3) . .
C1 C2 H2A 111.2(19) . .
C1 C2 H2B 112(2) . .
H2A C2 H2B 109(3) . .
C1 C2 H2C 103(2) . .
H2A C2 H2C 111(3) . .
H2B C2 H2C 110(3) . .
C1 C3 H3A 109(2) . .
C1 C3 H3B 108(2) . .
H3A C3 H3B 110(3) . .
C1 C3 H3C 111(2) . .
H3A C3 H3C 109(3) . .
H3B C3 H3C 109(3) . .
C1 C4 H4A 111(2) . .
C1 C4 H4B 109(2) . .
H4A C4 H4B 106(3) . .
C1 C4 H4C 106.6(19) . .
H4A C4 H4C 114(3) . .
H4B C4 H4C 110(3) . .
O3 C5 C6 111.3(2) . .
O3 C5 C8 107.4(2) . .
C6 C5 C8 111.0(3) . .
O3 C5 C7 105.4(3) . .
C6 C5 C7 111.9(3) . .
C8 C5 C7 109.6(3) . .
C5 C6 H6A 110(2) . .
C5 C6 H6B 109(2) . .
H6A C6 H6B 106(3) . .
C5 C6 H6C 109(2) . .
H6A C6 H6C 113(3) . .
H6B C6 H6C 110(3) . .
C5 C7 H7A 108(2) . .
C5 C7 H7B 109(3) . .
H7A C7 H7B 99(3) . .
C5 C7 H7C 111(3) . .
H7A C7 H7C 119(4) . .
H7B C7 H7C 111(4) . .
C5 C8 H8A 110(2) . .
C5 C8 H8B 111(2) . .
H8A C8 H8B 107(3) . .
C5 C8 H8C 111(2) . .
H8A C8 H8C 108(3) . .
H8B C8 H8C 111(3) . .
O4 C9 C12 110.9(2) . .
O4 C9 C10 105.7(2) . .
C12 C9 C10 110.6(2) . .
O4 C9 C11 107.7(2) . .
C12 C9 C11 111.0(2) . .
C10 C9 C11 110.8(3) . .
C9 C10 H10A 110.7(17) . .
C9 C10 H10B 110.9(17) . .
H10A C10 H10B 108(2) . .
C9 C10 H10C 110.5(19) . .
H10A C10 H10C 106(2) . .
H10B C10 H10C 111(3) . .
C9 C11 H11A 110(2) . .
C9 C11 H11B 110(2) . .
H11A C11 H11B 107(3) . .
C9 C11 H11C 109(2) . .
H11A C11 H11C 114(3) . .
H11B C11 H11C 108(3) . .
C9 C12 H12A 112.1(18) . .
C9 C12 H12B 111.2(16) . .
H12A C12 H12B 109(2) . .
C9 C12 H12C 111.5(18) . .
H12A C12 H12C 110(3) . .
H12B C12 H12C 103(2) . .
O21 Si2 O23 112.52(10) . .
O21 Si2 O24 112.79(10) . .
O23 Si2 O24 107.26(11) . .
O21 Si2 O22 107.50(10) . .
O23 Si2 O22 105.93(11) . .
O24 Si2 O22 110.65(11) . .
Si2 O21 U1 173.68(10) . .
C21 O22 Si2 131.67(19) . .
C25 O23 Si2 137.7(2) . .
C29 O24 Si2 134.50(19) . .
C21 C23 H23A 109.5 . .
C21 C23 H23B 109.5 . .
C21 C23 H23C 109.5 . .
C25 C26 H26A 109.5 . .
C25 C26 H26B 109.5 . .
C25 C26 H26C 109.5 . .
C25 C27 H27A 109.5 . .
C25 C27 H27B 109.5 . .
C25 C27 H27C 109.5 . .
C29 C30 H30A 109.5 . .
C29 C30 H30B 109.5 . .
C29 C30 H30C 109.5 . .
C29 C31 H31A 109.5 . .
C29 C31 H31B 109.5 . .
C29 C31 H31C 109.5 . .
C29 C32 H32A 109.5 . .
C29 C32 H32B 109.5 . .
C29 C32 H32C 109.5 . .
C21 C23B H23D 109.5 . .
C21 C23B H23E 109.5 . .
H23D C23B H23E 109.5 . .
C21 C23B H23F 109.5 . .
H23D C23B H23F 109.5 . .
H23E C23B H23F 109.5 . .
C25 C26B H26D 109.5 . .
C25 C26B H26E 109.5 . .
H26D C26B H26E 109.5 . .
C25 C26B H26F 109.5 . .
H26D C26B H26F 109.5 . .
H26E C26B H26F 109.5 . .
C25 C27B H27D 109.5 . .
C25 C27B H27E 109.5 . .
H27D C27B H27E 109.5 . .
C25 C27B H27F 109.5 . .
H27D C27B H27F 109.5 . .
H27E C27B H27F 109.5 . .
C29 C30B H30D 109.5 . .
C29 C30B H30E 109.5 . .
H30D C30B H30E 109.5 . .
C29 C30B H30F 109.5 . .
H30D C30B H30F 109.5 . .
H30E C30B H30F 109.5 . .
C29 C31B H31D 109.5 . .
C29 C31B H31E 109.5 . .
H31D C31B H31E 109.5 . .
C29 C31B H31F 109.5 . .
H31D C31B H31F 109.5 . .
H31E C31B H31F 109.5 . .
C29 C32B H32D 109.5 . .
C29 C32B H32E 109.5 . .
H32D C32B H32E 109.5 . .
C29 C32B H32F 109.5 . .
H32D C32B H32F 109.5 . .
H32E C32B H32F 109.5 . .
O22 C21 C23B 110.5(6) . .
O22 C21 C24 104.5(3) . .
C23B C21 C24 107.9(8) . .
O22 C21 C22 110.5(2) . .
C23B C21 C22 112.7(9) . .
C24 C21 C22 110.5(3) . .
O22 C21 C23 113.9(13) . .
C23B C21 C23 12(3) . .
C24 C21 C23 116.9(17) . .
C22 C21 C23 100.7(18) . .
C21 C22 H22A 109.5 . .
C21 C22 H22B 109.5 . .
H22A C22 H22B 109.5 . .
C21 C22 H22C 109.5 . .
H22A C22 H22C 109.5 . .
H22B C22 H22C 109.5 . .
C21 C24 H24A 109.5 . .
C21 C24 H24B 109.5 . .
H24A C24 H24B 109.5 . .
C21 C24 H24C 109.5 . .
H24A C24 H24C 109.5 . .
H24B C24 H24C 109.5 . .
C27 C25 C26B 82.4(11) . .
C27 C25 O23 109.1(12) . .
C26B C25 O23 109.4(7) . .
C27 C25 C28 123.1(12) . .
C26B C25 C28 118.6(8) . .
O23 C25 C28 111.0(3) . .
C27 C25 C27B 26.9(10) . .
C26B C25 C27B 109.2(7) . .
O23 C25 C27B 101.0(6) . .
C28 C25 C27B 106.1(5) . .
C27 C25 C26 106.4(13) . .
C26B C25 C26 24.7(13) . .
O23 C25 C26 106.3(9) . .
C28 C25 C26 99.2(13) . .
C27B C25 C26 132.7(10) . .
C25 C28 H28A 109.5 . .
C25 C28 H28B 109.5 . .
H28A C28 H28B 109.5 . .
C25 C28 H28C 109.5 . .
H28A C28 H28C 109.5 . .
H28B C28 H28C 109.5 . .
O24 C29 C30B 110.9(3) . .
O24 C29 C32 115.3(10) . .
C30B C29 C32 127.1(11) . .
O24 C29 C31 112.6(6) . .
C30B C29 C31 69.0(8) . .
C32 C29 C31 112.8(10) . .
O24 C29 C32B 109.6(5) . .
C30B C29 C32B 116.5(6) . .
C32 C29 C32B 22.5(9) . .
C31 C29 C32B 131.3(8) . .
O24 C29 C31B 100.1(4) . .
C30B C29 C31B 109.7(4) . .
C32 C29 C31B 86.4(10) . .
C31 C29 C31B 40.7(7) . .
C32B C29 C31B 108.9(4) . .
O24 C29 C30 110.5(4) . .
C30B C29 C30 36.0(5) . .
C32 C29 C30 102.0(11) . .
C31 C29 C30 102.3(8) . .
C32B C29 C30 84.5(8) . .
C31B C29 C30 140.3(6) . .
C41 N41 C45 117.5(2) . .
C41 N41 U1 118.82(18) . .
C45 N41 U1 123.65(17) . .
N41 C41 C42 123.0(3) . .
N41 C41 H41 120.1(18) . .
C42 C41 H41 116.8(18) . .
C43 C42 C41 118.9(3) . .
C43 C42 H42 123(3) . .
C41 C42 H42 118(3) . .
C42 C43 C44 119.1(3) . .
C42 C43 H43 122(3) . .
C44 C43 H43 119(3) . .
C43 C44 C45 118.9(3) . .
C43 C44 H44 122(2) . .
C45 C44 H44 119(2) . .
N41 C45 C44 122.5(3) . .
N41 C45 H45 115.5(16) . .
C44 C45 H45 121.8(17) . .

loop_
_geom_bond_atom_site_label_1
_geom_bond_atom_site_label_2
_geom_bond_distance
_geom_bond_site_symmetry_2
U1 O21 2.1647(16) 2_656
U1 O21 2.1647(16) .
U1 O1 2.1829(15) .
U1 O1 2.1829(15) 2_656
U1 N41 2.622(2) .
U1 N41 2.622(2) 2_656
Si1 O1 1.6027(16) .
Si1 O4 1.6225(18) .
Si1 O3 1.6246(17) .
Si1 O2 1.6313(17) .
O2 C1 1.450(3) .
O3 C5 1.438(3) .
O4 C9 1.442(3) .
C1 C2 1.502(4) .
C1 C3 1.514(4) .
C1 C4 1.516(4) .
C2 H2A 0.98(3) .
C2 H2B 0.95(4) .
C2 H2C 0.94(3) .
C3 H3A 0.98(4) .
C3 H3B 1.01(4) .
C3 H3C 0.99(4) .
C4 H4A 0.96(4) .
C4 H4B 0.89(4) .
C4 H4C 1.04(4) .
C5 C6 1.504(5) .
C5 C8 1.515(5) .
C5 C7 1.525(4) .
C6 H6A 0.91(3) .
C6 H6B 0.95(3) .
C6 H6C 0.98(4) .
C7 H7A 0.97(4) .
C7 H7B 0.95(4) .
C7 H7C 1.04(5) .
C8 H8A 1.03(4) .
C8 H8B 0.94(4) .
C8 H8C 0.95(3) .
C9 C12 1.511(4) .
C9 C10 1.521(4) .
C9 C11 1.523(4) .
C10 H10A 0.98(3) .
C10 H10B 0.98(3) .
C10 H10C 0.99(3) .
C11 H11A 0.93(3) .
C11 H11B 0.97(3) .
C11 H11C 0.96(4) .
C12 H12A 0.94(3) .
C12 H12B 1.01(3) .
C12 H12C 0.91(3) .
Si2 O21 1.6024(17) .
Si2 O23 1.605(2) .
Si2 O24 1.622(2) .
Si2 O22 1.6309(19) .
O22 C21 1.448(3) .
O23 C25 1.442(3) .
O24 C29 1.434(3) .
C23 C21 1.60(3) .
C23 H23A 0.9800 .
C23 H23B 0.9800 .
C23 H23C 0.9800 .
C26 C25 1.68(3) .
C26 H26A 0.9800 .
C26 H26B 0.9800 .
C26 H26C 0.9800 .
C27 C25 1.43(3) .
C27 H27A 0.9800 .
C27 H27B 0.9800 .
C27 H27C 0.9800 .
C30 C29 1.700(12) .
C30 H30A 0.9800 .
C30 H30B 0.9800 .
C30 H30C 0.9800 .
C31 C29 1.480(12) .
C31 H31A 0.9800 .
C31 H31B 0.9800 .
C31 H31C 0.9800 .
C32 C29 1.46(2) .
C32 H32A 0.9800 .
C32 H32B 0.9800 .
C32 H32C 0.9800 .
C23B C21 1.498(17) .
C23B H23D 0.9800 .
C23B H23E 0.9800 .
C23B H23F 0.9800 .
C26B C25 1.440(16) .
C26B H26D 0.9800 .
C26B H26E 0.9800 .
C26B H26F 0.9800 .
C27B C25 1.575(14) .
C27B H27D 0.9800 .
C27B H27E 0.9800 .
C27B H27F 0.9800 .
C30B C29 1.442(6) .
C30B H30D 0.9800 .
C30B H30E 0.9800 .
C30B H30F 0.9800 .
C31B C29 1.579(7) .
C31B H31D 0.9800 .
C31B H31E 0.9800 .
C31B H31F 0.9800 .
C32B C29 1.502(11) .
C32B H32D 0.9800 .
C32B H32E 0.9800 .
C32B H32F 0.9800 .
C21 C24 1.503(5) .
C21 C22 1.509(4) .
C22 H22A 0.9800 .
C22 H22B 0.9800 .
C22 H22C 0.9800 .
C24 H24A 0.9800 .
C24 H24B 0.9800 .
C24 H24C 0.9800 .
C25 C28 1.488(5) .
C28 H28A 0.9800 .
C28 H28B 0.9800 .
C28 H28C 0.9800 .
N41 C41 1.333(3) .
N41 C45 1.341(3) .
C41 C42 1.372(4) .
C41 H41 0.91(3) .
C42 C43 1.366(5) .
C42 H42 0.94(4) .
C43 C44 1.371(5) .
C43 H43 0.79(4) .
C44 C45 1.374(4) .
C44 H44 0.96(3) .
C45 H45 0.92(3) .
